data_4122145
loop_
_publ_author_name
'Konnick, Michael M.'
'Bischof, Steven M.'
'Yousufuddin, Muhammed'
'Hashiguchi, Brian G.'
'Ess, Daniel H.'
'Periana, Roy A.'

_publ_section_title
;
 A Mechanistic Change Results in 100 Times Faster CH Functionalization for
 Ethane versus Methane by a Homogeneous Pt Catalyst.
;
_journal_issue 28
_journal_name_full 'Journal of the American Chemical Society'
_journal_page_first 10085
_journal_page_last 10094
_journal_paper_doi 10.1021/ja504368r
_journal_volume 136
_journal_year 2014
_chemical_formula_sum 'C12 H11 F3 N4 O2 Pt'
_chemical_formula_weight 495.34
_chemical_name_systematic
; 
 ? 
;
_space_group_IT_number 2
_symmetry_cell_setting triclinic
_symmetry_space_group_name_Hall '-P 1'
_symmetry_space_group_name_H-M 'P -1'
_atom_sites_solution_hydrogens geom
_atom_sites_solution_primary direct
_atom_sites_solution_secondary difmap
_audit_creation_method SHELXL-97
_cell_angle_alpha 91.063(5)
_cell_angle_beta 95.731(5)
_cell_angle_gamma 91.051(5)
_cell_formula_units_Z 4
_cell_length_a 7.848(3)
_cell_length_b 13.118(5)
_cell_length_c 13.512(5)
_cell_measurement_reflns_used 3381
_cell_measurement_temperature 100(2)
_cell_measurement_theta_max 26.15
_cell_measurement_theta_min 2.88
_cell_volume 1383.6(9)
_computing_cell_refinement 'Bruker SAINT'
_computing_data_collection 'Bruker SMART'
_computing_data_reduction 'Bruker SAINT'
_computing_molecular_graphics 'Bruker SHELXTL'
_computing_publication_material 'Bruker SHELXTL'
_computing_structure_refinement 'SHELXL-97 (Sheldrick, 2008)'
_computing_structure_solution 'SHELXS-97 (Sheldrick, 2008)'
_diffrn_ambient_temperature 100(2)
_diffrn_measured_fraction_theta_full 0.994
_diffrn_measured_fraction_theta_max 0.994
_diffrn_measurement_device_type 'Bruker SMART APEX CCD'
_diffrn_measurement_method '\f and \w scans'
_diffrn_radiation_monochromator graphite
_diffrn_radiation_source 'fine-focus sealed tube'
_diffrn_radiation_type MoK\a
_diffrn_radiation_wavelength 0.71073
_diffrn_reflns_av_R_equivalents 0.0411
_diffrn_reflns_av_sigmaI/netI 0.0609
_diffrn_reflns_limit_h_max 9
_diffrn_reflns_limit_h_min -9
_diffrn_reflns_limit_k_max 16
_diffrn_reflns_limit_k_min -16
_diffrn_reflns_limit_l_max 16
_diffrn_reflns_limit_l_min -16
_diffrn_reflns_number 11912
_diffrn_reflns_theta_full 26.37
_diffrn_reflns_theta_max 26.37
_diffrn_reflns_theta_min 1.51
_exptl_absorpt_coefficient_mu 10.189
_exptl_absorpt_correction_T_max 0.745
_exptl_absorpt_correction_T_min 0.496
_exptl_absorpt_correction_type multi-scan
_exptl_absorpt_process_details SADABS
_exptl_crystal_colour red
_exptl_crystal_density_diffrn 2.378
_exptl_crystal_density_method 'not measured'
_exptl_crystal_description platy
_exptl_crystal_F_000 928
_exptl_crystal_size_max 0.10
_exptl_crystal_size_mid 0.08
_exptl_crystal_size_min 0.02
_refine_diff_density_max 10.258
_refine_diff_density_min -1.974
_refine_diff_density_rms 0.323
_refine_ls_extinction_method none
_refine_ls_goodness_of_fit_ref 1.048
_refine_ls_hydrogen_treatment constr
_refine_ls_matrix_type full
_refine_ls_number_parameters 399
_refine_ls_number_reflns 5630
_refine_ls_number_restraints 18
_refine_ls_restrained_S_all 1.058
_refine_ls_R_factor_all 0.0734
_refine_ls_R_factor_gt 0.0587
_refine_ls_shift/su_max 0.000
_refine_ls_shift/su_mean 0.000
_refine_ls_structure_factor_coef Fsqd
_refine_ls_weighting_details 'calc w=1/[\s^2^(Fo^2^)+(0.0858P)^2^+19.7194P] where P=(Fo^2^+2Fc^2^)/3'
_refine_ls_weighting_scheme calc
_refine_ls_wR_factor_gt 0.1494
_refine_ls_wR_factor_ref 0.1620
_reflns_number_gt 4484
_reflns_number_total 5630
_reflns_threshold_expression >2sigma(I)
_cod_data_source_file ja504368r_si_002.cif
_cod_data_source_block perianam
_cod_depositor_comments
;
The following automatic conversions were performed:

'_symmetry_cell_setting' value 'Triclinic' changed to 'triclinic'
according to
/usr/data/users/saulius/crontab/automatic-downloads/rss-feeds/ACS/lib/dictionaries/cif_core.dic
dictionary named 'cif_core.dic' version 2.4.2 from 2011-04-26.

Automatic conversion script
Id: cif_fix_values 2281 2013-09-26 08:29:07Z andrius 

 Adding full bibliography for 4122145.cif.
;
_cod_original_cell_volume 1383.5(10)
_cod_original_sg_symbol_H-M P-1
_cod_database_code 4122145

loop_
_symmetry_equiv_pos_as_xyz
'x, y, z'
'-x, -y, -z'

loop_
_atom_site_label
_atom_site_type_symbol
_atom_site_fract_x
_atom_site_fract_y
_atom_site_fract_z
_atom_site_U_iso_or_equiv
_atom_site_adp_type
_atom_site_occupancy
_atom_site_symmetry_multiplicity
_atom_site_calc_flag
_atom_site_refinement_flags
Pt1 Pt 0.13311(5) 0.05370(3) 0.90302(3) 0.02129(16) Uani 1 1 d .
F1 F 0.1611(18) 0.3980(9) 0.9903(10) 0.092(4) Uani 1 1 d U
F2 F 0.416(2) 0.3826(12) 0.9634(13) 0.117(5) Uani 1 1 d U
F3 F 0.243(3) 0.4479(12) 0.8619(12) 0.117(5) Uani 1 1 d U
O1 O 0.1643(12) 0.2062(6) 0.9304(7) 0.031(2) Uani 1 1 d .
O2 O 0.2604(12) 0.2592(7) 0.7871(7) 0.038(2) Uani 1 1 d .
N1 N 0.2937(12) 0.0199(7) 1.0323(7) 0.022(2) Uani 1 1 d .
N2 N 0.4082(13) -0.1233(8) 1.1212(7) 0.024(2) Uani 1 1 d .
N3 N 0.1196(12) -0.0983(8) 0.8968(7) 0.022(2) Uani 1 1 d .
N4 N 0.2181(15) -0.2482(7) 0.9834(8) 0.032(3) Uani 1 1 d .
C1 C 0.3116(14) -0.0813(8) 1.0485(8) 0.019(2) Uani 1 1 d .
C2 C 0.3821(15) 0.0834(9) 1.0992(9) 0.024(3) Uani 1 1 d .
H2 H 0.3727 0.1551 1.0921 0.029 Uiso 1 1 calc R
C3 C 0.4857(16) 0.0458(10) 1.1778(9) 0.026(3) Uani 1 1 d .
H3 H 0.5476 0.0905 1.2252 0.031 Uiso 1 1 calc R
C4 C 0.4971(15) -0.0581(9) 1.1858(8) 0.024(2) Uani 1 1 d .
H4 H 0.5704 -0.0849 1.2388 0.029 Uiso 1 1 calc R
C5 C 0.2100(15) -0.1479(10) 0.9721(8) 0.024(3) Uani 1 1 d .
C6 C 0.132(2) -0.3040(11) 0.9090(11) 0.044(4) Uani 1 1 d .
H6 H 0.1379 -0.3761 0.9115 0.053 Uiso 1 1 calc R
C7 C 0.0352(17) -0.2627(10) 0.8304(10) 0.032(3) Uani 1 1 d .
H7 H -0.0268 -0.3044 0.7805 0.039 Uiso 1 1 calc R
C8 C 0.0320(17) -0.1591(11) 0.8269(10) 0.032(3) Uani 1 1 d .
H8 H -0.0343 -0.1284 0.7732 0.038 Uiso 1 1 calc R
C9 C -0.0249(15) 0.0760(10) 0.7756(9) 0.027(3) Uani 1 1 d .
H9A H -0.1274 0.0310 0.7763 0.033 Uiso 1 1 calc R
H9B H -0.0641 0.1473 0.7761 0.033 Uiso 1 1 calc R
C10 C 0.0550(19) 0.0560(11) 0.6785(9) 0.036(3) Uani 1 1 d .
H10A H 0.1452 0.1072 0.6716 0.053 Uiso 1 1 calc R
H10B H -0.0334 0.0600 0.6222 0.053 Uiso 1 1 calc R
H10C H 0.1043 -0.0121 0.6795 0.053 Uiso 1 1 calc R
C11 C 0.2240(18) 0.2680(10) 0.8723(9) 0.030(3) Uani 1 1 d .
Pt2 Pt 0.36690(6) 0.59605(4) 0.54336(4) 0.02925(17) Uani 1 1 d .
F4 F 0.5797(12) 0.9814(6) 0.5975(6) 0.046(2) Uani 1 1 d .
F5 F 0.7524(11) 0.8597(7) 0.6389(7) 0.050(2) Uani 1 1 d .
F6 F 0.6863(13) 0.8898(7) 0.4848(7) 0.056(2) Uani 1 1 d .
O3 O 0.5212(12) 0.7220(7) 0.5484(7) 0.036(2) Uani 1 1 d .
O4 O 0.3382(13) 0.8402(8) 0.5974(8) 0.045(3) Uani 1 1 d .
N5 N 0.3188(13) 0.5960(8) 0.3892(8) 0.027(2) Uani 1 1 d .
N6 N 0.1631(16) 0.5019(9) 0.2539(8) 0.037(3) Uani 1 1 d .
N7 N 0.2248(13) 0.4684(8) 0.5210(7) 0.025(2) Uani 1 1 d .
N8 N 0.0705(14) 0.3650(8) 0.3952(8) 0.028(2) Uani 1 1 d .
C12 C 0.260(2) 0.3729(10) 0.9239(10) 0.036(3) Uani 1 1 d .
C13 C 0.2168(17) 0.5177(9) 0.3485(10) 0.028(3) Uani 1 1 d .
C14 C 0.212(2) 0.5710(12) 0.1903(11) 0.045(4) Uani 1 1 d .
H14 H 0.1760 0.5625 0.1214 0.054 Uiso 1 1 calc R
C15 C 0.3152(18) 0.6555(10) 0.2232(10) 0.035(3) Uani 1 1 d .
H15 H 0.3479 0.7051 0.1780 0.042 Uiso 1 1 calc R
C16 C 0.3671(17) 0.6642(10) 0.3225(11) 0.035(3) Uani 1 1 d .
H16 H 0.4399 0.7200 0.3457 0.041 Uiso 1 1 calc R
C17 C 0.1677(15) 0.4452(9) 0.4244(9) 0.024(2) Uani 1 1 d .
C18 C 0.1813(17) 0.4008(10) 0.5903(9) 0.031(3) Uani 1 1 d .
H18 H 0.2223 0.4125 0.6581 0.037 Uiso 1 1 calc R
C19 C 0.0823(17) 0.3183(10) 0.5651(10) 0.032(3) Uani 1 1 d .
H19 H 0.0519 0.2723 0.6143 0.039 Uiso 1 1 calc R
C20 C 0.0251(17) 0.3015(10) 0.4658(10) 0.032(3) Uani 1 1 d .
H20 H -0.0474 0.2441 0.4470 0.039 Uiso 1 1 calc R
C21 C 0.394(2) 0.5849(12) 0.6966(9) 0.037(3) Uani 1 1 d .
H21A H 0.2772 0.5798 0.7182 0.044 Uiso 1 1 calc R
H21B H 0.4497 0.5193 0.7124 0.044 Uiso 1 1 calc R
C22 C 0.489(2) 0.6652(12) 0.7601(12) 0.051(4) Uani 1 1 d .
H22A H 0.6098 0.6664 0.7467 0.076 Uiso 1 1 calc R
H22B H 0.4816 0.6503 0.8304 0.076 Uiso 1 1 calc R
H22C H 0.4394 0.7317 0.7451 0.076 Uiso 1 1 calc R
C23 C 0.4723(18) 0.8102(11) 0.5732(10) 0.034(3) Uani 1 1 d .
C24 C 0.6233(18) 0.8866(11) 0.5726(10) 0.034(3) Uani 1 1 d .

loop_
_atom_site_aniso_label
_atom_site_aniso_U_11
_atom_site_aniso_U_22
_atom_site_aniso_U_33
_atom_site_aniso_U_23
_atom_site_aniso_U_13
_atom_site_aniso_U_12
Pt1 0.0194(3) 0.0239(3) 0.0209(2) -0.00005(18) 0.00467(17) -0.00232(18)
F1 0.103(7) 0.076(7) 0.102(7) -0.033(6) 0.050(6) -0.027(6)
F2 0.098(8) 0.106(8) 0.141(9) -0.046(7) -0.012(7) -0.004(7)
F3 0.174(10) 0.084(8) 0.094(8) 0.007(6) 0.015(7) 0.006(7)
O1 0.040(5) 0.022(4) 0.032(5) 0.001(4) 0.008(4) 0.001(4)
O2 0.039(6) 0.040(6) 0.035(5) 0.005(4) 0.001(4) -0.005(4)
N1 0.020(5) 0.024(5) 0.023(5) 0.000(4) 0.006(4) -0.005(4)
N2 0.027(5) 0.023(5) 0.023(5) -0.002(4) 0.005(4) -0.009(4)
N3 0.020(5) 0.031(6) 0.016(4) -0.003(4) 0.003(4) -0.008(4)
N4 0.049(7) 0.011(5) 0.033(6) 0.001(4) -0.008(5) -0.006(5)
C1 0.018(5) 0.018(5) 0.020(5) 0.001(4) 0.006(4) -0.005(4)
C2 0.025(6) 0.023(6) 0.025(6) -0.004(5) 0.011(5) -0.009(5)
C3 0.026(6) 0.032(7) 0.020(6) -0.010(5) 0.004(5) -0.010(5)
C4 0.022(6) 0.031(7) 0.019(6) 0.003(5) 0.003(5) -0.003(5)
C5 0.021(6) 0.036(7) 0.016(5) -0.003(5) 0.004(4) -0.002(5)
C6 0.058(10) 0.024(7) 0.048(9) -0.010(6) -0.002(7) -0.017(7)
C7 0.031(7) 0.029(7) 0.032(7) -0.007(5) -0.011(6) -0.009(6)
C8 0.026(7) 0.043(8) 0.028(6) 0.004(6) 0.009(5) -0.005(6)
C9 0.016(6) 0.037(7) 0.030(7) 0.002(5) 0.004(5) 0.002(5)
C10 0.039(8) 0.044(8) 0.023(6) 0.005(6) 0.001(6) -0.009(6)
C11 0.037(7) 0.030(7) 0.023(6) 0.000(5) 0.002(5) 0.007(6)
Pt2 0.0252(3) 0.0280(3) 0.0332(3) -0.0053(2) -0.0025(2) -0.0015(2)
F4 0.052(5) 0.041(5) 0.045(5) -0.007(4) 0.012(4) -0.004(4)
F5 0.037(5) 0.047(5) 0.061(6) -0.005(4) -0.010(4) -0.006(4)
F6 0.067(6) 0.056(6) 0.047(5) -0.003(4) 0.027(5) -0.016(5)
O3 0.034(5) 0.031(5) 0.044(6) -0.012(4) 0.005(4) -0.012(4)
O4 0.034(6) 0.041(6) 0.060(7) -0.012(5) 0.004(5) -0.008(5)
N5 0.024(5) 0.023(5) 0.034(6) -0.002(4) 0.006(4) -0.006(4)
N6 0.047(7) 0.032(6) 0.032(6) 0.006(5) 0.005(5) -0.008(5)
N7 0.024(5) 0.026(5) 0.023(5) -0.008(4) -0.001(4) 0.000(4)
N8 0.029(6) 0.024(5) 0.030(6) -0.008(4) 0.004(4) -0.006(4)
C12 0.052(9) 0.025(7) 0.033(7) 0.004(6) 0.008(7) -0.002(6)
C13 0.033(7) 0.018(6) 0.033(7) -0.005(5) -0.002(5) -0.003(5)
C14 0.056(10) 0.047(9) 0.033(8) 0.010(7) -0.003(7) -0.001(8)
C15 0.042(8) 0.028(7) 0.037(7) 0.012(6) 0.012(6) -0.001(6)
C16 0.025(7) 0.032(7) 0.046(8) 0.005(6) 0.000(6) -0.008(5)
C17 0.020(6) 0.025(6) 0.027(6) -0.004(5) 0.002(5) -0.003(5)
C18 0.038(8) 0.031(7) 0.021(6) 0.004(5) -0.005(5) 0.006(6)
C19 0.034(7) 0.030(7) 0.032(7) 0.004(6) 0.001(6) 0.006(6)
C20 0.027(7) 0.026(7) 0.045(8) -0.003(6) 0.010(6) -0.007(5)
C21 0.044(8) 0.047(9) 0.020(6) 0.001(6) 0.002(6) 0.010(7)
C22 0.065(11) 0.040(9) 0.051(10) 0.001(7) 0.025(9) -0.006(8)
C23 0.029(7) 0.036(8) 0.037(7) -0.004(6) 0.002(6) -0.010(6)
C24 0.036(8) 0.032(7) 0.034(7) -0.002(6) 0.005(6) -0.002(6)

loop_
_atom_type_symbol
_atom_type_description
_atom_type_scat_dispersion_real
_atom_type_scat_dispersion_imag
_atom_type_scat_source
C C 0.0033 0.0016 'International Tables Vol C Tables 4.2.6.8 and 6.1.1.4'
H H 0.0000 0.0000 'International Tables Vol C Tables 4.2.6.8 and 6.1.1.4'
N N 0.0061 0.0033 'International Tables Vol C Tables 4.2.6.8 and 6.1.1.4'
O O 0.0106 0.0060 'International Tables Vol C Tables 4.2.6.8 and 6.1.1.4'
F F 0.0171 0.0103 'International Tables Vol C Tables 4.2.6.8 and 6.1.1.4'
Pt Pt -1.7033 8.3905 'International Tables Vol C Tables 4.2.6.8 and 6.1.1.4'

loop_
_geom_angle_atom_site_label_1
_geom_angle_atom_site_label_2
_geom_angle_atom_site_label_3
_geom_angle
N3 Pt1 O1 171.4(4)
N3 Pt1 C9 96.3(5)
O1 Pt1 C9 92.2(5)
N3 Pt1 N1 79.8(4)
O1 Pt1 N1 91.7(4)
C9 Pt1 N1 176.1(5)
C11 O1 Pt1 124.6(8)
C2 N1 C1 116.1(10)
C2 N1 Pt1 129.7(8)
C1 N1 Pt1 114.2(7)
C1 N2 C4 115.8(10)
C8 N3 C5 115.3(11)
C8 N3 Pt1 128.1(9)
C5 N3 Pt1 116.5(8)
C5 N4 C6 114.5(11)
N2 C1 N1 126.8(10)
N2 C1 C5 119.5(10)
N1 C1 C5 113.7(10)
N1 C2 C3 120.8(11)
N1 C2 H2 119.6
C3 C2 H2 119.6
C4 C3 C2 118.1(11)
C4 C3 H3 120.9
C2 C3 H3 120.9
N2 C4 C3 122.3(11)
N2 C4 H4 118.8
C3 C4 H4 118.8
N4 C5 N3 126.7(11)
N4 C5 C1 117.5(10)
N3 C5 C1 115.7(11)
N4 C6 C7 123.9(13)
N4 C6 H6 118.1
C7 C6 H6 118.1
C8 C7 C6 117.0(12)
C8 C7 H7 121.5
C6 C7 H7 121.5
N3 C8 C7 122.5(13)
N3 C8 H8 118.8
C7 C8 H8 118.8
C10 C9 Pt1 115.3(9)
C10 C9 H9A 108.5
Pt1 C9 H9A 108.5
C10 C9 H9B 108.5
Pt1 C9 H9B 108.5
H9A C9 H9B 107.5
C9 C10 H10A 109.5
C9 C10 H10B 109.5
H10A C10 H10B 109.5
C9 C10 H10C 109.5
H10A C10 H10C 109.5
H10B C10 H10C 109.5
O2 C11 O1 132.5(13)
O2 C11 C12 116.9(12)
O1 C11 C12 110.7(11)
N7 Pt2 O3 172.6(4)
N7 Pt2 C21 94.3(5)
O3 Pt2 C21 92.3(5)
N7 Pt2 N5 79.9(4)
O3 Pt2 N5 93.7(4)
C21 Pt2 N5 174.0(5)
C23 O3 Pt2 123.0(9)
C16 N5 C13 114.4(11)
C16 N5 Pt2 130.2(9)
C13 N5 Pt2 115.3(8)
C13 N6 C14 116.6(12)
C17 N7 C18 116.4(11)
C17 N7 Pt2 115.7(8)
C18 N7 Pt2 127.9(8)
C17 N8 C20 117.6(11)
F1 C12 F2 107.9(15)
F1 C12 F3 103.1(14)
F2 C12 F3 103.8(16)
F1 C12 C11 116.5(13)
F2 C12 C11 111.9(13)
F3 C12 C11 112.6(13)
N6 C13 N5 127.4(12)
N6 C13 C17 120.3(11)
N5 C13 C17 112.4(11)
N6 C14 C15 121.4(14)
N6 C14 H14 119.3
C15 C14 H14 119.3
C16 C15 C14 117.7(12)
C16 C15 H15 121.2
C14 C15 H15 121.2
N5 C16 C15 122.5(12)
N5 C16 H16 118.7
C15 C16 H16 118.7
N8 C17 N7 124.5(11)
N8 C17 C13 118.8(11)
N7 C17 C13 116.6(10)
C19 C18 N7 121.8(12)
C19 C18 H18 119.1
N7 C18 H18 119.1
C18 C19 C20 118.5(13)
C18 C19 H19 120.8
C20 C19 H19 120.8
N8 C20 C19 121.2(12)
N8 C20 H20 119.4
C19 C20 H20 119.4
C22 C21 Pt2 120.6(11)
C22 C21 H21A 107.2
Pt2 C21 H21A 107.2
C22 C21 H21B 107.2
Pt2 C21 H21B 107.2
H21A C21 H21B 106.8
C21 C22 H22A 109.5
C21 C22 H22B 109.5
H22A C22 H22B 109.5
C21 C22 H22C 109.5
H22A C22 H22C 109.5
H22B C22 H22C 109.5
O4 C23 O3 132.3(13)
O4 C23 C24 118.7(12)
O3 C23 C24 109.0(12)
F6 C24 F5 106.5(12)
F6 C24 F4 108.2(11)
F5 C24 F4 107.2(11)
F6 C24 C23 112.7(11)
F5 C24 C23 110.0(11)
F4 C24 C23 111.9(12)

loop_
_geom_bond_atom_site_label_1
_geom_bond_atom_site_label_2
_geom_bond_distance
Pt1 N3 1.995(10)
Pt1 O1 2.033(9)
Pt1 C9 2.048(12)
Pt1 N1 2.109(10)
F1 C12 1.283(18)
F2 C12 1.29(2)
F3 C12 1.304(19)
O1 C11 1.256(16)
O2 C11 1.218(15)
N1 C2 1.349(15)
N1 C1 1.357(15)
N2 C1 1.316(15)
N2 C4 1.345(15)
N3 C8 1.351(16)
N3 C5 1.364(15)
N4 C5 1.329(16)
N4 C6 1.351(17)
C1 C5 1.497(15)
C2 C3 1.376(18)
C2 H2 0.9500
C3 C4 1.373(18)
C3 H3 0.9500
C4 H4 0.9500
C6 C7 1.37(2)
C6 H6 0.9500
C7 C8 1.361(19)
C7 H7 0.9500
C8 H8 0.9500
C9 C10 1.530(18)
C9 H9A 0.9900
C9 H9B 0.9900
C10 H10A 0.9800
C10 H10B 0.9800
C10 H10C 0.9800
C11 C12 1.539(18)
Pt2 N7 1.996(10)
Pt2 O3 2.026(9)
Pt2 C21 2.069(13)
Pt2 N5 2.079(11)
F4 C24 1.341(16)
F5 C24 1.340(16)
F6 C24 1.330(16)
O3 C23 1.275(17)
O4 C23 1.203(17)
N5 C16 1.357(17)
N5 C13 1.364(15)
N6 C13 1.317(16)
N6 C14 1.337(18)
N7 C17 1.364(15)
N7 C18 1.365(17)
N8 C17 1.319(15)
N8 C20 1.348(17)
C13 C17 1.485(18)
C14 C15 1.40(2)
C14 H14 0.9500
C15 C16 1.364(19)
C15 H15 0.9500
C16 H16 0.9500
C18 C19 1.340(19)
C18 H18 0.9500
C19 C20 1.384(19)
C19 H19 0.9500
C20 H20 0.9500
C21 C22 1.49(2)
C21 H21A 0.9900
C21 H21B 0.9900
C22 H22A 0.9800
C22 H22B 0.9800
C22 H22C 0.9800
C23 C24 1.539(19)
